data_7006310
loop_
_publ_author_name
'Olsson, Daniel'
'Arunachalampillai, Athimoolam'
'Wendt, Ola F.'

_publ_section_title
;
 Synthesis and characterisation of PC(sp3)P phosphine and phosphinite
 platinum(II) complexes. Cyclometallation and simple coordination.
;
_journal_issue 46
_journal_name_full 'Dalton transactions (Cambridge, England : 2003)'
_journal_page_first 5427
_journal_page_last 5433
_journal_paper_doi 10.1039/b712660c
_journal_year 2007
_chemical_formula_sum 'C18 H38 Cl2 O2 P2 Pt'
_chemical_formula_weight 614.41
_chemical_name_systematic
;
?
;
_space_group_IT_number 61
_symmetry_cell_setting orthorhombic
_symmetry_space_group_name_Hall '-P 2ac 2ab'
_symmetry_space_group_name_H-M 'P b c a'
_atom_sites_solution_hydrogens geom
_atom_sites_solution_primary direct
_atom_sites_solution_secondary difmap
_audit_creation_method SHELXL-97
_cell_angle_alpha 90.00
_cell_angle_beta 90.00
_cell_angle_gamma 90.00
_cell_formula_units_Z 8
_cell_length_a 12.8734(8)
_cell_length_b 14.8662(9)
_cell_length_c 24.0444(13)
_cell_measurement_reflns_used 6827
_cell_measurement_temperature 150(3)
_cell_measurement_theta_max 32.7710
_cell_measurement_theta_min 2.1717
_cell_volume 4601.6(5)
_computing_cell_refinement
;
CrysAlis RED, Oxford Diffraction Ltd.,
Version 1.171.26 beta (release 01-03-2005 CrysAlis171 .NET)
(compiled Mar 2 2005,09:02:11)
;
_computing_data_collection
;
CrysAlis CCD, Oxford Diffraction Ltd.,
Version 1.171.26 beta (release 01-03-2005 CrysAlis171 .NET)
(compiled Mar 2 2005,09:02:11)
;
_computing_data_reduction
;
CrysAlis RED, Oxford Diffraction Ltd.,
Version 1.171.26 beta (release 01-03-2005 CrysAlis171 .NET)
(compiled Mar 2 2005,09:02:11)
;
_computing_publication_material 'SHELXL-97 (Sheldrick, 1997)'
_computing_structure_refinement 'SHELXL-97 (Sheldrick, 1997)'
_computing_structure_solution 'SHELXS-97 (Sheldrick, 1990)'
_diffrn_ambient_temperature 150(3)
_diffrn_detector_area_resol_mean 16.1829
_diffrn_measured_fraction_theta_full 0.999
_diffrn_measured_fraction_theta_max 0.934
_diffrn_measurement_device_type 'Oxford Xcalibur3'
_diffrn_measurement_method \w-scan
_diffrn_radiation_monochromator graphite
_diffrn_radiation_source 'Enhance (Mo) X-ray Source'
_diffrn_radiation_type MoK\a
_diffrn_radiation_wavelength 0.71073
_diffrn_reflns_av_R_equivalents 0.1426
_diffrn_reflns_av_sigmaI/netI 0.1697
_diffrn_reflns_limit_h_max 13
_diffrn_reflns_limit_h_min -19
_diffrn_reflns_limit_k_max 22
_diffrn_reflns_limit_k_min -22
_diffrn_reflns_limit_l_max 30
_diffrn_reflns_limit_l_min -36
_diffrn_reflns_number 43390
_diffrn_reflns_theta_full 27.00
_diffrn_reflns_theta_max 32.89
_diffrn_reflns_theta_min 2.26
_diffrn_standards_decay_% 0.0
_exptl_absorpt_coefficient_mu 6.480
_exptl_absorpt_correction_T_max 1.00000
_exptl_absorpt_correction_T_min 0.42775
_exptl_absorpt_correction_type multi-scan
_exptl_absorpt_process_details
;
CrysAlis RED, Oxford Diffraction Ltd.,
Version 1.171.31.5 (release 28-08-2006 CrysAlis171 .NET)
(compiled Aug 28 2006,13:05:05)
Empirical absorption correction using spherical harmonics,
implemented in SCALE3 ABSPACK scaling algorithm.
;
_exptl_crystal_colour colourless
_exptl_crystal_density_diffrn 1.774
_exptl_crystal_density_method 'not measured'
_exptl_crystal_description prism
_exptl_crystal_F_000 2432
_exptl_crystal_size_max 0.15
_exptl_crystal_size_mid 0.06
_exptl_crystal_size_min 0.03
_refine_diff_density_max 4.699
_refine_diff_density_min -1.328
_refine_diff_density_rms 0.262
_refine_ls_extinction_method none
_refine_ls_goodness_of_fit_ref 0.925
_refine_ls_hydrogen_treatment riding
_refine_ls_matrix_type full
_refine_ls_number_parameters 226
_refine_ls_number_reflns 8030
_refine_ls_number_restraints 0
_refine_ls_restrained_S_all 0.925
_refine_ls_R_factor_all 0.1444
_refine_ls_R_factor_gt 0.0607
_refine_ls_shift/su_max 0.002
_refine_ls_shift/su_mean 0.000
_refine_ls_structure_factor_coef Fsqd
_refine_ls_weighting_details 'calc w=1/[\s^2^(Fo^2^)+(0.0589P)^2^+0.0000P] where P=(Fo^2^+2Fc^2^)/3'
_refine_ls_weighting_scheme calc
_refine_ls_wR_factor_gt 0.1340
_refine_ls_wR_factor_ref 0.1481
_reflns_number_gt 3388
_reflns_number_total 8030
_reflns_threshold_expression >2sigma(I)
_cod_data_source_file b712660c.txt
_cod_data_source_block complex5
_cod_original_sg_symbol_H-M Pbca
_cod_database_code 7006310

loop_
_symmetry_equiv_pos_as_xyz
'x, y, z'
'-x+1/2, -y, z+1/2'
'-x, y+1/2, -z+1/2'
'x+1/2, -y+1/2, -z'
'-x, -y, -z'
'x-1/2, y, -z-1/2'
'x, -y-1/2, z-1/2'
'-x-1/2, y-1/2, z'

loop_
_atom_site_label
_atom_site_type_symbol
_atom_site_fract_x
_atom_site_fract_y
_atom_site_fract_z
_atom_site_U_iso_or_equiv
_atom_site_adp_type
_atom_site_occupancy
_atom_site_symmetry_multiplicity
_atom_site_calc_flag
_atom_site_refinement_flags
_atom_site_disorder_assembly
_atom_site_disorder_group
Pt1 Pt 0.82322(2) 0.16471(2) 0.634547(12) 0.02889(10) Uani 1 1 d . . .
Cl2 Cl 0.67300(17) 0.11979(15) 0.58476(9) 0.0403(5) Uani 1 1 d . . .
P1 P 0.96659(17) 0.19149(15) 0.68455(9) 0.0332(5) Uani 1 1 d . . .
P2 P 0.84969(16) 0.25630(15) 0.56226(8) 0.0300(5) Uani 1 1 d . . .
Cl1 Cl 0.77201(18) 0.06078(16) 0.70431(9) 0.0448(6) Uani 1 1 d . . .
O1 O 1.0427(4) 0.2731(4) 0.6679(2) 0.0344(13) Uani 1 1 d . . .
O2 O 0.9498(4) 0.3193(3) 0.5611(2) 0.0327(13) Uani 1 1 d . . .
C4 C 1.1478(7) 0.4062(6) 0.6000(4) 0.045(2) Uani 1 1 d . . .
H4A H 1.1528 0.3436 0.5891 0.054 Uiso 1 1 calc R . .
H4B H 1.2122 0.4356 0.5896 0.054 Uiso 1 1 calc R . .
C2 C 1.0311(6) 0.3672(6) 0.6795(3) 0.036(2) Uani 1 1 d . . .
H2 H 1.0207 0.3754 0.7195 0.043 Uiso 1 1 calc R . .
C9 C 0.7339(6) 0.3267(6) 0.5488(3) 0.0350(19) Uani 1 1 d . . .
H9 H 0.6808 0.2848 0.5355 0.042 Uiso 1 1 calc R . .
C16 C 0.6868(7) 0.3704(6) 0.6004(4) 0.043(2) Uani 1 1 d . . .
H16A H 0.6788 0.3260 0.6291 0.064 Uiso 1 1 calc R . .
H16B H 0.6201 0.3953 0.5913 0.064 Uiso 1 1 calc R . .
H16C H 0.7317 0.4175 0.6133 0.064 Uiso 1 1 calc R . .
C1 C 0.9399(6) 0.4073(6) 0.6488(3) 0.035(2) Uani 1 1 d . . .
H1A H 0.9287 0.4681 0.6621 0.043 Uiso 1 1 calc R . .
H1B H 0.8782 0.3725 0.6574 0.043 Uiso 1 1 calc R . .
C8 C 0.9373(7) 0.2030(7) 0.7585(4) 0.046(2) Uani 1 1 d . . .
H8 H 0.9148 0.1432 0.7706 0.056 Uiso 1 1 calc R . .
C3 C 1.1347(7) 0.4115(7) 0.6625(4) 0.046(2) Uani 1 1 d . . .
H3A H 1.1353 0.4740 0.6742 0.056 Uiso 1 1 calc R . .
H3B H 1.1920 0.3809 0.6807 0.056 Uiso 1 1 calc R . .
C10 C 0.8686(7) 0.1909(6) 0.4984(3) 0.036(2) Uani 1 1 d . . .
H10 H 0.7998 0.1698 0.4868 0.043 Uiso 1 1 calc R . .
C6 C 0.9546(6) 0.4095(5) 0.5865(4) 0.035(2) Uani 1 1 d . . .
H6 H 0.8988 0.4461 0.5705 0.042 Uiso 1 1 calc R . .
C13 C 0.8472(7) 0.2654(7) 0.7714(4) 0.051(3) Uani 1 1 d . . .
H13A H 0.7884 0.2491 0.7490 0.076 Uiso 1 1 calc R . .
H13B H 0.8670 0.3263 0.7633 0.076 Uiso 1 1 calc R . .
H13C H 0.8293 0.2603 0.8100 0.076 Uiso 1 1 calc R . .
C11 C 1.1268(11) 0.1050(8) 0.6322(5) 0.089(4) Uani 1 1 d . . .
H11A H 1.1484 0.1656 0.6247 0.134 Uiso 1 1 calc R . .
H11B H 1.0868 0.0828 0.6014 0.134 Uiso 1 1 calc R . .
H11C H 1.1869 0.0677 0.6374 0.134 Uiso 1 1 calc R . .
C15 C 0.7456(7) 0.3960(7) 0.5025(4) 0.055(3) Uani 1 1 d . . .
H15A H 0.7752 0.3678 0.4703 0.083 Uiso 1 1 calc R . .
H15B H 0.7903 0.4437 0.5148 0.083 Uiso 1 1 calc R . .
H15C H 0.6786 0.4201 0.4932 0.083 Uiso 1 1 calc R . .
C7 C 1.0653(7) 0.1034(7) 0.6810(5) 0.058(3) Uani 1 1 d . . .
H7 H 1.1145 0.1207 0.7103 0.069 Uiso 1 1 calc R . .
C5 C 1.0583(6) 0.4500(6) 0.5686(4) 0.042(2) Uani 1 1 d . . .
H5A H 1.0678 0.4412 0.5290 0.050 Uiso 1 1 calc R . .
H5B H 1.0581 0.5141 0.5759 0.050 Uiso 1 1 calc R . .
C18 C 0.9339(9) 0.1088(8) 0.5078(4) 0.067(3) Uani 1 1 d . . .
H18A H 0.9058 0.0746 0.5381 0.101 Uiso 1 1 calc R . .
H18B H 1.0037 0.1267 0.5166 0.101 Uiso 1 1 calc R . .
H18C H 0.9342 0.0727 0.4747 0.101 Uiso 1 1 calc R . .
C14 C 1.0326(7) 0.2261(8) 0.7948(4) 0.062(3) Uani 1 1 d . . .
H14A H 1.0882 0.1852 0.7865 0.093 Uiso 1 1 calc R . .
H14B H 1.0143 0.2208 0.8334 0.093 Uiso 1 1 calc R . .
H14C H 1.0545 0.2865 0.7872 0.093 Uiso 1 1 calc R . .
C12 C 1.0324(9) 0.0128(7) 0.6979(5) 0.076(4) Uani 1 1 d . . .
H12A H 0.9959 0.0161 0.7327 0.115 Uiso 1 1 calc R . .
H12B H 1.0924 -0.0250 0.7020 0.115 Uiso 1 1 calc R . .
H12C H 0.9874 -0.0120 0.6700 0.115 Uiso 1 1 calc R . .
C17 C 0.9133(10) 0.2440(8) 0.4498(4) 0.090(4) Uani 1 1 d . . .
H17A H 0.8719 0.2968 0.4436 0.134 Uiso 1 1 calc R . .
H17B H 0.9130 0.2073 0.4170 0.134 Uiso 1 1 calc R . .
H17C H 0.9833 0.2616 0.4583 0.134 Uiso 1 1 calc R . .

loop_
_atom_site_aniso_label
_atom_site_aniso_U_11
_atom_site_aniso_U_22
_atom_site_aniso_U_33
_atom_site_aniso_U_23
_atom_site_aniso_U_13
_atom_site_aniso_U_12
Pt1 0.03664(17) 0.02607(16) 0.02397(15) -0.00116(14) 0.00235(14) -0.00223(15)
Cl2 0.0480(12) 0.0357(11) 0.0371(11) -0.0011(9) -0.0020(10) -0.0136(11)
P1 0.0330(11) 0.0342(12) 0.0323(11) 0.0048(10) 0.0015(9) 0.0043(10)
P2 0.0388(12) 0.0279(12) 0.0234(11) -0.0019(9) 0.0032(8) -0.0008(9)
Cl1 0.0587(14) 0.0423(13) 0.0335(11) 0.0086(10) 0.0037(10) -0.0115(11)
O1 0.027(3) 0.034(3) 0.041(3) 0.006(3) -0.001(2) 0.006(3)
O2 0.028(3) 0.030(3) 0.040(3) 0.001(3) 0.002(2) -0.002(2)
C4 0.050(6) 0.035(5) 0.050(6) -0.008(5) 0.000(4) -0.012(4)
C2 0.037(5) 0.041(5) 0.030(4) -0.006(4) -0.006(4) 0.003(4)
C9 0.035(5) 0.037(5) 0.033(4) -0.002(4) -0.007(4) -0.004(4)
C16 0.035(5) 0.041(5) 0.053(6) 0.004(5) 0.006(4) 0.009(4)
C1 0.035(5) 0.022(4) 0.050(6) 0.002(4) -0.003(4) 0.002(4)
C8 0.045(6) 0.058(6) 0.036(5) 0.011(5) -0.011(4) -0.004(5)
C3 0.036(5) 0.048(6) 0.056(6) -0.011(5) -0.001(4) -0.006(4)
C10 0.040(5) 0.039(5) 0.028(4) -0.003(4) 0.004(4) -0.007(4)
C6 0.038(5) 0.023(4) 0.045(5) -0.006(4) 0.002(4) -0.003(4)
C13 0.050(6) 0.062(7) 0.040(5) -0.013(5) 0.011(4) -0.002(5)
C11 0.127(11) 0.049(7) 0.091(10) 0.018(7) 0.045(8) 0.051(8)
C15 0.051(6) 0.074(8) 0.040(6) 0.015(5) -0.006(5) 0.014(6)
C7 0.043(6) 0.050(7) 0.081(8) 0.020(6) 0.018(5) 0.024(5)
C5 0.051(6) 0.034(5) 0.041(5) -0.002(4) 0.004(4) -0.009(4)
C18 0.091(9) 0.073(8) 0.038(6) -0.001(6) 0.014(5) 0.021(7)
C14 0.043(6) 0.100(9) 0.043(6) 0.002(6) -0.010(5) 0.001(6)
C12 0.071(8) 0.043(7) 0.114(10) 0.020(7) 0.029(7) 0.013(6)
C17 0.168(13) 0.064(8) 0.036(6) 0.006(6) 0.039(7) 0.030(9)

loop_
_atom_type_symbol
_atom_type_description
_atom_type_scat_dispersion_real
_atom_type_scat_dispersion_imag
_atom_type_scat_source
C C 0.0033 0.0016 'International Tables Vol C Tables 4.2.6.8 and 6.1.1.4'
H H 0.0000 0.0000 'International Tables Vol C Tables 4.2.6.8 and 6.1.1.4'
O O 0.0106 0.0060 'International Tables Vol C Tables 4.2.6.8 and 6.1.1.4'
P P 0.1023 0.0942 'International Tables Vol C Tables 4.2.6.8 and 6.1.1.4'
Cl Cl 0.1484 0.1585 'International Tables Vol C Tables 4.2.6.8 and 6.1.1.4'
Pt Pt -1.7033 8.3905 'International Tables Vol C Tables 4.2.6.8 and 6.1.1.4'

loop_
_geom_angle_atom_site_label_1
_geom_angle_atom_site_label_2
_geom_angle_atom_site_label_3
_geom_angle
_geom_angle_site_symmetry_1
_geom_angle_site_symmetry_3
_geom_angle_publ_flag
P2 Pt1 P1 100.58(8) . . ?
P2 Pt1 Cl2 84.45(7) . . ?
P1 Pt1 Cl2 173.75(8) . . ?
P2 Pt1 Cl1 171.40(8) . . ?
P1 Pt1 Cl1 88.01(8) . . ?
Cl2 Pt1 Cl1 86.96(8) . . ?
O1 P1 C8 107.3(4) . . ?
O1 P1 C7 96.1(4) . . ?
C8 P1 C7 104.8(5) . . ?
O1 P1 Pt1 120.2(2) . . ?
C8 P1 Pt1 111.7(3) . . ?
C7 P1 Pt1 114.9(4) . . ?
O2 P2 C10 101.0(3) . . ?
O2 P2 C9 108.4(3) . . ?
C10 P2 C9 105.1(4) . . ?
O2 P2 Pt1 119.7(2) . . ?
C10 P2 Pt1 110.4(3) . . ?
C9 P2 Pt1 111.0(3) . . ?
C2 O1 P1 128.6(5) . . ?
C6 O2 P2 124.2(5) . . ?
C3 C4 C5 112.7(8) . . ?
C3 C4 H4A 109.1 . . ?
C5 C4 H4A 109.1 . . ?
C3 C4 H4B 109.1 . . ?
C5 C4 H4B 109.1 . . ?
H4A C4 H4B 107.8 . . ?
O1 C2 C1 111.8(7) . . ?
O1 C2 C3 106.0(7) . . ?
C1 C2 C3 112.0(7) . . ?
O1 C2 H2 109.0 . . ?
C1 C2 H2 109.0 . . ?
C3 C2 H2 109.0 . . ?
C15 C9 C16 110.2(7) . . ?
C15 C9 P2 115.5(6) . . ?
C16 C9 P2 114.8(6) . . ?
C15 C9 H9 105.0 . . ?
C16 C9 H9 105.0 . . ?
P2 C9 H9 105.0 . . ?
C9 C16 H16A 109.5 . . ?
C9 C16 H16B 109.5 . . ?
H16A C16 H16B 109.5 . . ?
C9 C16 H16C 109.5 . . ?
H16A C16 H16C 109.5 . . ?
H16B C16 H16C 109.5 . . ?
C2 C1 C6 113.3(7) . . ?
C2 C1 H1A 108.9 . . ?
C6 C1 H1A 108.9 . . ?
C2 C1 H1B 108.9 . . ?
C6 C1 H1B 108.9 . . ?
H1A C1 H1B 107.7 . . ?
C13 C8 C14 110.8(8) . . ?
C13 C8 P1 114.5(6) . . ?
C14 C8 P1 114.1(6) . . ?
C13 C8 H8 105.5 . . ?
C14 C8 H8 105.5 . . ?
P1 C8 H8 105.5 . . ?
C4 C3 C2 109.6(7) . . ?
C4 C3 H3A 109.7 . . ?
C2 C3 H3A 109.7 . . ?
C4 C3 H3B 109.7 . . ?
C2 C3 H3B 109.7 . . ?
H3A C3 H3B 108.2 . . ?
C18 C10 C17 109.0(8) . . ?
C18 C10 P2 112.3(6) . . ?
C17 C10 P2 114.7(7) . . ?
C18 C10 H10 106.8 . . ?
C17 C10 H10 106.8 . . ?
P2 C10 H10 106.8 . . ?
O2 C6 C1 112.7(7) . . ?
O2 C6 C5 106.2(6) . . ?
C1 C6 C5 113.4(7) . . ?
O2 C6 H6 108.1 . . ?
C1 C6 H6 108.1 . . ?
C5 C6 H6 108.1 . . ?
C8 C13 H13A 109.5 . . ?
C8 C13 H13B 109.5 . . ?
H13A C13 H13B 109.5 . . ?
C8 C13 H13C 109.5 . . ?
H13A C13 H13C 109.5 . . ?
H13B C13 H13C 109.5 . . ?
C7 C11 H11A 109.5 . . ?
C7 C11 H11B 109.5 . . ?
H11A C11 H11B 109.5 . . ?
C7 C11 H11C 109.5 . . ?
H11A C11 H11C 109.5 . . ?
H11B C11 H11C 109.5 . . ?
C9 C15 H15A 109.5 . . ?
C9 C15 H15B 109.5 . . ?
H15A C15 H15B 109.5 . . ?
C9 C15 H15C 109.5 . . ?
H15A C15 H15C 109.5 . . ?
H15B C15 H15C 109.5 . . ?
C11 C7 C12 113.9(10) . . ?
C11 C7 P1 114.5(7) . . ?
C12 C7 P1 116.4(7) . . ?
C11 C7 H7 103.2 . . ?
C12 C7 H7 103.2 . . ?
P1 C7 H7 103.2 . . ?
C4 C5 C6 110.7(7) . . ?
C4 C5 H5A 109.5 . . ?
C6 C5 H5A 109.5 . . ?
C4 C5 H5B 109.5 . . ?
C6 C5 H5B 109.5 . . ?
H5A C5 H5B 108.1 . . ?
C10 C18 H18A 109.5 . . ?
C10 C18 H18B 109.5 . . ?
H18A C18 H18B 109.5 . . ?
C10 C18 H18C 109.5 . . ?
H18A C18 H18C 109.5 . . ?
H18B C18 H18C 109.5 . . ?
C8 C14 H14A 109.5 . . ?
C8 C14 H14B 109.5 . . ?
H14A C14 H14B 109.5 . . ?
C8 C14 H14C 109.5 . . ?
H14A C14 H14C 109.5 . . ?
H14B C14 H14C 109.5 . . ?
C7 C12 H12A 109.5 . . ?
C7 C12 H12B 109.5 . . ?
H12A C12 H12B 109.5 . . ?
C7 C12 H12C 109.5 . . ?
H12A C12 H12C 109.5 . . ?
H12B C12 H12C 109.5 . . ?
C10 C17 H17A 109.5 . . ?
C10 C17 H17B 109.5 . . ?
H17A C17 H17B 109.5 . . ?
C10 C17 H17C 109.5 . . ?
H17A C17 H17C 109.5 . . ?
H17B C17 H17C 109.5 . . ?

loop_
_geom_bond_atom_site_label_1
_geom_bond_atom_site_label_2
_geom_bond_distance
_geom_bond_site_symmetry_2
_geom_bond_publ_flag
Pt1 P2 2.234(2) . ?
Pt1 P1 2.238(2) . ?
Pt1 Cl2 2.370(2) . ?
Pt1 Cl1 2.374(2) . ?
P1 O1 1.609(6) . ?
P1 C8 1.825(9) . ?
P1 C7 1.826(9) . ?
P2 O2 1.593(5) . ?
P2 C10 1.833(8) . ?
P2 C9 1.850(8) . ?
O1 C2 1.434(10) . ?
O2 C6 1.473(9) . ?
C4 C3 1.515(12) . ?
C4 C5 1.522(12) . ?
C4 H4A 0.9700 . ?
C4 H4B 0.9700 . ?
C2 C1 1.508(10) . ?
C2 C3 1.543(11) . ?
C2 H2 0.9800 . ?
C9 C15 1.524(12) . ?
C9 C16 1.526(11) . ?
C9 H9 0.9800 . ?
C16 H16A 0.9600 . ?
C16 H16B 0.9600 . ?
C16 H16C 0.9600 . ?
C1 C6 1.511(11) . ?
C1 H1A 0.9700 . ?
C1 H1B 0.9700 . ?
C8 C13 1.518(12) . ?
C8 C14 1.545(12) . ?
C8 H8 0.9800 . ?
C3 H3A 0.9700 . ?
C3 H3B 0.9700 . ?
C10 C18 1.499(13) . ?
C10 C17 1.523(12) . ?
C10 H10 0.9800 . ?
C6 C5 1.527(11) . ?
C6 H6 0.9800 . ?
C13 H13A 0.9600 . ?
C13 H13B 0.9600 . ?
C13 H13C 0.9600 . ?
C11 C7 1.417(14) . ?
C11 H11A 0.9600 . ?
C11 H11B 0.9600 . ?
C11 H11C 0.9600 . ?
C15 H15A 0.9600 . ?
C15 H15B 0.9600 . ?
C15 H15C 0.9600 . ?
C7 C12 1.470(13) . ?
C7 H7 0.9800 . ?
C5 H5A 0.9700 . ?
C5 H5B 0.9700 . ?
C18 H18A 0.9600 . ?
C18 H18B 0.9600 . ?
C18 H18C 0.9600 . ?
C14 H14A 0.9600 . ?
C14 H14B 0.9600 . ?
C14 H14C 0.9600 . ?
C12 H12A 0.9600 . ?
C12 H12B 0.9600 . ?
C12 H12C 0.9600 . ?
C17 H17A 0.9600 . ?
C17 H17B 0.9600 . ?
C17 H17C 0.9600 . ?
